data_7056137
loop_
_publ_author_name
'Leblanc, Nicolas'
'Sproules, Stephen'
'Powell, Annie K.'

_publ_section_title
;
 An alternative method to access diverse
 N,N&#x2032;-diquaternised-3,3&#x2032;-biquinoxalinium
 &#x201C;biquinoxen&#x201D; dications
;
_journal_issue 8
_journal_name_full 'New J. Chem.'
_journal_page_first 2949
_journal_paper_doi 10.1039/C7NJ00531H
_journal_volume 41
_journal_year 2017
_chemical_compound_source 'synthesis as described'
_chemical_formula_moiety 'C18 H16 N4, 2(B F4), C2 N '
_chemical_formula_sum 'C20 H16 B2 F8 N5'
_chemical_formula_weight 500
_chemical_name_common Methylbiquinoxen
_chemical_name_systematic 'N,N'-dimethyl-3,3'-biquinoxalinium bis tetrafluroborate, acetonitrile'
_space_group_IT_number 15
_symmetry_cell_setting monoclinic
_symmetry_Int_Tables_number 15
_symmetry_space_group_name_Hall '-C 2yc'
_symmetry_space_group_name_H-M 'C 1 2/c 1'
_atom_sites_solution_hydrogens geom
_audit_conform_dict_location ftp://ftp.iucr.org/pub/cif_core.dic
_audit_conform_dict_name cif_core.dic
_audit_conform_dict_version 2.4.3
_audit_creation_date 2015-08-04T16:32:50-00:00
_audit_creation_method 'WinGX routine CIF_UPDATE'
_audit_update_record
;
2016-10-26 deposited with the CCDC.
2017-03-15 downloaded from the CCDC.
;
_cell_angle_alpha 90
_cell_angle_beta 124.421(8)
_cell_angle_gamma 90
_cell_formula_units_Z 4
_cell_length_a 19.372(2)
_cell_length_b 12.2295(10)
_cell_length_c 11.3742(14)
_cell_measurement_reflns_used 5166
_cell_measurement_temperature 291(2)
_cell_measurement_theta_max 27.21
_cell_measurement_theta_min 2.09
_cell_measurement_wavelength 0.71073
_cell_volume 2222.8(5)
_computing_cell_refinement 'STOE X-AREA'
_computing_data_collection 'STOE X-AREA'
_computing_molecular_graphics 'Ortep-3 for Windows (Farrugia, 1997)'
_computing_publication_material 'WinGX publication routines (Farrugia, 1999)'
_computing_structure_refinement 'SHELXL-2013 (Sheldrick, 2013)'
_computing_structure_solution 'SIR92 (Giacovazzo et al, 1993)'
_diffrn_ambient_temperature 291
_diffrn_detector 'image plate ( 34 cm diameter )'
_diffrn_detector_area_resol_mean 6.67
_diffrn_detector_type STOE
_diffrn_measured_fraction_theta_full 0.967
_diffrn_measured_fraction_theta_max 0.964
_diffrn_measurement_details ' 208 frames, detector distance = 115 mm'
_diffrn_measurement_device '2-circle goniometer'
_diffrn_measurement_device_type 'STOE IPDS 2'
_diffrn_measurement_method 'rotation method'
_diffrn_radiation_collimation '0.5 mm, multiple pinhole'
_diffrn_radiation_monochromator 'planar graphite'
_diffrn_radiation_polarisn_norm 0
_diffrn_radiation_type 'Mo K\a'
_diffrn_radiation_wavelength 0.71073
_diffrn_reflns_av_R_equivalents 0.0217
_diffrn_reflns_Laue_measured_fraction_full 0.967
_diffrn_reflns_Laue_measured_fraction_max 0.964
_diffrn_reflns_limit_h_max 18
_diffrn_reflns_limit_h_min -24
_diffrn_reflns_limit_k_max 13
_diffrn_reflns_limit_k_min -15
_diffrn_reflns_limit_l_max 14
_diffrn_reflns_limit_l_min -14
_diffrn_reflns_number 5009
_diffrn_reflns_point_group_measured_fraction_full 0.967
_diffrn_reflns_point_group_measured_fraction_max 0.964
_diffrn_reflns_theta_full 25.242
_diffrn_reflns_theta_max 27.415
_diffrn_reflns_theta_min 2.097
_diffrn_source 'sealed X-ray tube, 12 x 0.4 mm fine focus'
_diffrn_source_current 40
_diffrn_source_power 2.000
_diffrn_source_voltage 50
_exptl_absorpt_coefficient_mu 0.137
_exptl_absorpt_correction_type none
_exptl_crystal_colour yellowish
_exptl_crystal_density_diffrn 1.494
_exptl_crystal_density_method 'not measured'
_exptl_crystal_description prism
_exptl_crystal_F_000 1012
_exptl_crystal_recrystallization_method 'Re-crystallisation from solvent: acetonitrile/diethylether'
_exptl_crystal_size_max 0.385
_exptl_crystal_size_mid 0.367
_exptl_crystal_size_min 0.344
_refine_diff_density_max 0.308
_refine_diff_density_min -0.234
_refine_diff_density_rms 0.039
_refine_ls_extinction_method none
_refine_ls_goodness_of_fit_ref 1.132
_refine_ls_hydrogen_treatment constr
_refine_ls_matrix_type full
_refine_ls_number_constraints 0
_refine_ls_number_parameters 194
_refine_ls_number_reflns 2438
_refine_ls_number_restraints 0
_refine_ls_restrained_S_all 1.132
_refine_ls_R_factor_all 0.0759
_refine_ls_R_factor_gt 0.0617
_refine_ls_shift/su_max 0
_refine_ls_shift/su_mean 0
_refine_ls_structure_factor_coef Fsqd
_refine_ls_weighting_details 'w=1/[\s^2^(Fo^2^)+(0.1326P)^2^+0.3066P] where P=(Fo^2^+2Fc^2^)/3'
_refine_ls_weighting_scheme calc
_refine_ls_wR_factor_gt 0.1964
_refine_ls_wR_factor_ref 0.2111
_reflns_number_gt 1793
_reflns_number_total 2438
_reflns_threshold_expression 'I > 2\s(I)'
_cod_data_source_file c7nj00531h2.cif
_cod_data_source_block shelx
_cod_original_sg_symbol_H-M 'C 2/c'
_cod_original_formula_sum 'C20 H16 B2 F8 N5 '
_cod_database_code 7056137

loop_
_symmetry_equiv_pos_as_xyz
'x, y, z'
'-x, y, -z+1/2'
'x+1/2, y+1/2, z'
'-x+1/2, y+1/2, -z+1/2'
'-x, -y, -z'
'x, -y, z-1/2'
'-x+1/2, -y+1/2, -z'
'x+1/2, -y+1/2, z-1/2'

loop_
_atom_site_label
_atom_site_type_symbol
_atom_site_fract_x
_atom_site_fract_y
_atom_site_fract_z
_atom_site_U_iso_or_equiv
_atom_site_adp_type
_atom_site_occupancy
_atom_site_calc_flag
C1 C 0.63799(15) 0.36049(16) 0.7139(3) 0.0699(6) Uani 1 d
H1A H 0.6509 0.4325 0.6978 0.105 Uiso 1 calc
H1B H 0.669 0.3467 0.8145 0.105 Uiso 1 calc
H1C H 0.5792 0.3554 0.6734 0.105 Uiso 1 calc
C2 C 0.70161(11) 0.31004(14) 0.59014(18) 0.0529(4) Uani 1 d
H2 H 0.714 0.3836 0.5909 0.063 Uiso 1 calc
C3 C 0.72634(11) 0.23182(13) 0.52926(17) 0.0513(4) Uani 1 d
C4 C 0.66756(11) 0.09510(14) 0.58152(17) 0.0535(4) Uani 1 d
C5 C 0.64979(14) -0.01675(15) 0.5791(2) 0.0628(5) Uani 1 d
H5 H 0.6654 -0.0667 0.5364 0.075 Uiso 1 calc
C6 C 0.60990(14) -0.05175(17) 0.6391(2) 0.0669(5) Uani 1 d
H6 H 0.5981 -0.1257 0.6374 0.08 Uiso 1 calc
C7 C 0.58635(14) 0.02347(18) 0.7038(2) 0.0689(5) Uani 1 d
H7 H 0.5596 -0.0021 0.7453 0.083 Uiso 1 calc
C8 C 0.60148(13) 0.13218(17) 0.7077(2) 0.0638(5) Uani 1 d
H8 H 0.5851 0.1808 0.7504 0.077 Uiso 1 calc
C9 C 0.64245(11) 0.16970(14) 0.64559(17) 0.0528(4) Uani 1 d
C10 C 0.5 0.2969(3) 0.25 0.0783(8) Uani 1 d
C11 C 0.5 0.4149(3) 0.25 0.1217(17) Uani 1 d
N1 N 0.66110(10) 0.27841(11) 0.64567(15) 0.0531(4) Uani 1 d
N2 N 0.70919(10) 0.12754(12) 0.52405(15) 0.0554(4) Uani 1 d
N3 N 0.5 0.2058(3) 0.25 0.1145(13) Uani 1 d
B1 B 0.86709(18) 0.1537(2) 0.9571(2) 0.0704(6) Uani 1 d
F1 F 0.83730(19) 0.05982(15) 0.9715(3) 0.1401(9) Uani 1 d
F2A F 0.8642(5) 0.1577(5) 0.8394(6) 0.143(2) Uani 0.701(14) d
F2B F 0.8358(11) 0.1924(16) 0.8379(13) 0.218(11) Uani 0.299(14) d
F3A F 0.8095(2) 0.2321(2) 0.9432(5) 0.1073(14) Uani 0.640(8) d
F3B F 0.9395(7) 0.0960(11) 0.9701(17) 0.214(6) Uani 0.360(8) d
F4A F 0.9359(2) 0.1837(6) 1.0743(5) 0.150(2) Uani 0.735(13) d
F4B F 0.903(2) 0.2223(13) 1.058(2) 0.197(10) Uani 0.265(13) d

loop_
_atom_site_aniso_label
_atom_site_aniso_U_11
_atom_site_aniso_U_22
_atom_site_aniso_U_33
_atom_site_aniso_U_23
_atom_site_aniso_U_13
_atom_site_aniso_U_12
C1 0.0840(14) 0.0560(10) 0.0961(14) -0.0066(9) 0.0667(12) 0.0017(9)
C2 0.0561(9) 0.0477(8) 0.0595(9) 0.0022(6) 0.0356(8) 0.0013(7)
C3 0.0555(9) 0.0481(9) 0.0524(8) 0.0022(6) 0.0317(7) 0.0020(7)
C4 0.0565(10) 0.0502(9) 0.0553(8) 0.0024(6) 0.0325(8) 0.0002(7)
C5 0.0735(12) 0.0499(9) 0.0700(10) 0.0009(7) 0.0436(9) -0.0023(8)
C6 0.0732(12) 0.0549(10) 0.0767(11) 0.0040(8) 0.0448(10) -0.0070(8)
C7 0.0694(12) 0.0702(12) 0.0788(12) 0.0072(9) 0.0490(11) -0.0060(9)
C8 0.0655(11) 0.0653(11) 0.0726(11) 0.0014(8) 0.0464(10) -0.0014(9)
C9 0.0525(9) 0.0515(9) 0.0558(8) 0.0036(6) 0.0315(7) -0.0002(7)
C10 0.076(2) 0.0679(19) 0.092(2) 0 0.0482(17) 0
C11 0.161(5) 0.060(2) 0.146(4) 0 0.088(4) 0
N1 0.0567(8) 0.0490(8) 0.0599(8) 0.0014(5) 0.0368(7) 0.0035(6)
N2 0.0643(9) 0.0495(8) 0.0594(8) 0.0002(6) 0.0393(7) -0.0005(6)
N3 0.125(3) 0.069(2) 0.183(4) 0 0.107(3) 0
B1 0.0814(16) 0.0592(12) 0.0645(12) 0.0013(9) 0.0376(12) -0.0030(10)
F1 0.211(3) 0.0672(10) 0.185(2) -0.0060(10) 0.137(2) -0.0255(12)
F2A 0.214(6) 0.155(4) 0.116(3) -0.017(3) 0.126(4) -0.020(3)
F2B 0.141(9) 0.209(12) 0.097(7) 0.096(8) -0.057(7) -0.092(8)
F3A 0.105(2) 0.0735(17) 0.127(3) 0.0062(15) 0.056(2) 0.0287(14)
F3B 0.147(7) 0.238(12) 0.270(13) -0.031(11) 0.124(9) 0.025(8)
F4A 0.0683(19) 0.212(5) 0.105(2) -0.017(3) 0.0094(18) -0.014(2)
F4B 0.40(3) 0.130(8) 0.182(12) -0.106(8) 0.239(17) -0.150(12)

loop_
_atom_type_symbol
_atom_type_description
_atom_type_scat_dispersion_real
_atom_type_scat_dispersion_imag
_atom_type_scat_source
C C 0.0033 0.0016 'International Tables Vol C Tables 4.2.6.8 and 6.1.1.4'
H H 0 0 'International Tables Vol C Tables 4.2.6.8 and 6.1.1.4'
N N 0.0061 0.0033 'International Tables Vol C Tables 4.2.6.8 and 6.1.1.4'
B B 0.0013 0.0007 'International Tables Vol C Tables 4.2.6.8 and 6.1.1.4'
F F 0.0171 0.0103 'International Tables Vol C Tables 4.2.6.8 and 6.1.1.4'

loop_
_geom_angle_atom_site_label_1
_geom_angle_atom_site_label_2
_geom_angle_atom_site_label_3
_geom_angle
_geom_angle_site_symmetry_3
N1 C2 C3 119.75(16) .
N2 C3 C2 122.21(16) .
N2 C3 C3 118.66(18) 7_656
C2 C3 C3 119.12(19) 7_656
N2 C4 C5 118.78(16) .
N2 C4 C9 122.15(16) .
C5 C4 C9 119.06(17) .
C6 C5 C4 119.94(18) .
C5 C6 C7 120.16(19) .
C8 C7 C6 122.01(19) .
C7 C8 C9 118.49(19) .
N1 C9 C8 122.51(16) .
N1 C9 C4 117.16(15) .
C8 C9 C4 120.32(17) .
N3 C10 C11 180 .
C2 N1 C9 120.77(14) .
C2 N1 C1 119.41(15) .
C9 N1 C1 119.78(15) .
C3 N2 C4 117.93(15) .
F2B B1 F4B 114.7(13) .
F2B B1 F4A 127.3(6) .
F4B B1 F4A 32.8(13) .
F2B B1 F2A 31.2(13) .
F4B B1 F2A 125.5(5) .
F4A B1 F2A 117.7(4) .
F2B B1 F1 119.4(6) .
F4B B1 F1 121.1(5) .
F4A B1 F1 112.5(3) .
F2A B1 F1 112.7(3) .
F2B B1 F3A 75.4(15) .
F4B B1 F3A 69.4(15) .
F4A B1 F3A 102.2(4) .
F2A B1 F3A 106.6(4) .
F1 B1 F3A 103.2(3) .
F2B B1 F3B 98.0(15) .
F4B B1 F3B 102.4(15) .
F4A B1 F3B 70.8(6) .
F2A B1 F3B 67.4(6) .
F1 B1 F3B 91.7(6) .
F3A B1 F3B 165.1(6) .
F2B F2A B1 67.6(12) .
F2B F2A F3B 128.6(14) .
B1 F2A F3B 62.2(5) .
F2A F2B B1 81.2(9) .
F2A F2B F3A 138.5(12) .
B1 F2B F3A 57.5(11) .
B1 F3A F4B 50.7(5) .
B1 F3A F2B 47.1(5) .
F4B F3A F2B 83.4(6) .
B1 F3B F2A 50.4(4) .
B1 F3B F4A 48.7(4) .
F2A F3B F4A 88.4(6) .
F4B F4A B1 71.1(13) .
F4B F4A F3B 129.0(15) .
B1 F4A F3B 60.5(5) .
F4A F4B B1 76.1(8) .
F4A F4B F3A 135.9(13) .
B1 F4B F3A 59.9(11) .

loop_
_geom_bond_atom_site_label_1
_geom_bond_atom_site_label_2
_geom_bond_distance
_geom_bond_site_symmetry_2
C1 N1 1.484(2) .
C2 N1 1.313(2) .
C2 C3 1.414(2) .
C3 N2 1.311(2) .
C3 C3 1.473(3) 7_656
C4 N2 1.353(2) .
C4 C5 1.407(3) .
C4 C9 1.414(3) .
C5 C6 1.358(3) .
C6 C7 1.406(3) .
C7 C8 1.357(3) .
C8 C9 1.405(3) .
C9 N1 1.377(2) .
C10 N3 1.115(5) .
C10 C11 1.442(5) .
B1 F2B 1.225(10) .
B1 F4B 1.263(10) .
B1 F4A 1.296(4) .
B1 F2A 1.309(4) .
B1 F1 1.336(3) .
B1 F3A 1.411(4) .
B1 F3B 1.502(10) .
F2A F2B 0.69(3) .
F2A F3B 1.568(15) .
F2B F3A 1.62(3) .
F3A F4B 1.53(3) .
F3B F4A 1.629(13) .
F4A F4B 0.72(3) .

loop_
_geom_torsion_atom_site_label_1
_geom_torsion_atom_site_label_2
_geom_torsion_atom_site_label_3
_geom_torsion_atom_site_label_4
_geom_torsion
_geom_torsion_site_symmetry_1
_geom_torsion_site_symmetry_4
N1 C2 C3 N2 1.0(3) . .
N1 C2 C3 C3 -178.42(18) . 7_656
N2 C4 C5 C6 178.41(17) . .
C9 C4 C5 C6 -0.7(3) . .
C4 C5 C6 C7 -0.1(3) . .
C5 C6 C7 C8 0.7(3) . .
C6 C7 C8 C9 -0.4(3) . .
C7 C8 C9 N1 -179.37(18) . .
C7 C8 C9 C4 -0.4(3) . .
N2 C4 C9 N1 0.9(3) . .
C5 C4 C9 N1 179.99(16) . .
N2 C4 C9 C8 -178.16(16) . .
C5 C4 C9 C8 0.9(3) . .
C3 C2 N1 C9 0.1(3) . .
C3 C2 N1 C1 177.87(17) . .
C8 C9 N1 C2 178.05(17) . .
C4 C9 N1 C2 -1.0(2) . .
C8 C9 N1 C1 0.3(3) . .
C4 C9 N1 C1 -178.74(17) . .
C2 C3 N2 C4 -1.1(3) . .
C3 C3 N2 C4 178.34(18) 7_656 .
C5 C4 N2 C3 -178.96(17) . .
C9 C4 N2 C3 0.1(3) . .
F4B B1 F2A F2B -79(2) . .
F4A B1 F2A F2B -116.9(13) . .
F1 B1 F2A F2B 109.6(12) . .
F3A B1 F2A F2B -3.0(13) . .
F3B B1 F2A F2B -168.5(14) . .
F2B B1 F2A F3B 168.5(14) . .
F4B B1 F2A F3B 89(2) . .
F4A B1 F2A F3B 51.6(7) . .
F1 B1 F2A F3B -81.9(6) . .
F3A B1 F2A F3B 165.5(6) . .
F3B F2A F2B B1 -13.0(16) . .
B1 F2A F2B F3A 3.7(16) . .
F3B F2A F2B F3A -9(3) . .
F4B B1 F2B F2A 118.3(19) . .
F4A B1 F2B F2A 82.6(19) . .
F1 B1 F2B F2A -85.8(13) . .
F3A B1 F2B F2A 177.1(13) . .
F3B B1 F2B F2A 10.7(13) . .
F4B B1 F2B F3A -58.7(15) . .
F4A B1 F2B F3A -94.4(13) . .
F2A B1 F2B F3A -177.1(13) . .
F1 B1 F2B F3A 97.2(9) . .
F3B B1 F2B F3A -166.3(6) . .
F2B B1 F3A F4B -124.0(7) . .
F4A B1 F3A F4B 1.7(6) . .
F2A B1 F3A F4B -122.4(6) . .
F1 B1 F3A F4B 118.6(5) . .
F3B B1 F3A F4B -59(2) . .
F4B B1 F3A F2B 124.0(7) . .
F4A B1 F3A F2B 125.7(6) . .
F2A B1 F3A F2B 1.6(7) . .
F1 B1 F3A F2B -117.4(5) . .
F3B B1 F3A F2B 65(2) . .
F2A F2B F3A B1 -4.4(19) . .
F2A F2B F3A F4B 36(2) . .
B1 F2B F3A F4B 40.2(6) . .
F2B B1 F3B F2A -6.0(8) . .
F4B B1 F3B F2A -123.6(7) . .
F4A B1 F3B F2A -132.8(6) . .
F1 B1 F3B F2A 114.0(4) . .
F3A B1 F3B F2A -69(2) . .
F2B B1 F3B F4A 126.8(7) . .
F4B B1 F3B F4A 9.2(8) . .
F2A B1 F3B F4A 132.8(6) . .
F1 B1 F3B F4A -113.3(4) . .
F3A B1 F3B F4A 64(3) . .
F2B F2A F3B B1 13.6(17) . .
F2B F2A F3B F4A -19.8(19) . .
B1 F2A F3B F4A -33.5(4) . .
F2B B1 F4A F4B 78(2) . .
F2A B1 F4A F4B 113.4(11) . .
F1 B1 F4A F4B -113.0(10) . .
F3A B1 F4A F4B -3.0(11) . .
F3B B1 F4A F4B 163.3(13) . .
F2B B1 F4A F3B -85.4(19) . .
F4B B1 F4A F3B -163.3(13) . .
F2A B1 F4A F3B -50.0(7) . .
F1 B1 F4A F3B 83.6(7) . .
F3A B1 F4A F3B -166.3(7) . .
B1 F3B F4A F4B -20.4(16) . .
F2A F3B F4A F4B 14.1(18) . .
F2A F3B F4A B1 34.5(4) . .
F3B F4A F4B B1 18.7(14) . .
B1 F4A F4B F3A 3.9(14) . .
F3B F4A F4B F3A 23(3) . .
F2B B1 F4B F4A -121.1(18) . .
F2A B1 F4B F4A -87.0(16) . .
F1 B1 F4B F4A 83.5(13) . .
F3A B1 F4B F4A 176.9(11) . .
F3B B1 F4B F4A -16.1(12) . .
F2B B1 F4B F3A 62.1(15) . .
F4A B1 F4B F3A -176.9(11) . .
F2A B1 F4B F3A 96.1(12) . .
F1 B1 F4B F3A -93.4(10) . .
F3B B1 F4B F3A 167.0(7) . .
B1 F3A F4B F4A -4.4(16) . .
F2B F3A F4B F4A -42.0(19) . .
F2B F3A F4B B1 -37.7(5) . .

_cod_duplicate_entry 7056034
